data_4509222
loop_
_publ_author_name
'Childs, Scott L.'
'Wood, Peter A.'
'Rodr\'iguez-Hornedo, Na\'ir'
'Reddy, L. Sreenivas'
'Hardcastle, Kenneth I.'

_publ_contact_author 'Scott L Childs'
_publ_section_title
;
 Analysis of 50 Crystal Structures Containing Carbamazepine Using
 theMaterialsModule ofMercury CSD
;
_journal_issue 4
_journal_name_full 'Crystal Growth &amp; Design'
_journal_page_first 1869
_journal_paper_doi 10.1021/cg801056c
_journal_volume 9
_journal_year 2009
_chemical_formula_moiety 'C15 H12 N2 O'
_chemical_formula_sum 'C15 H12 N2 O'
_chemical_formula_weight 236.27
_chemical_name_common 'carbamazepine host structure with oxalic acid removed'
_chemical_name_systematic
;

 5H-Dibenz(b,f)azepine-5-carboxamide oxalic acid
;
_space_group_IT_number 14
_symmetry_cell_setting monoclinic
_symmetry_space_group_name_Hall '-P 2ybc'
_symmetry_space_group_name_H-M 'P 1 21/c 1'
_atom_sites_solution_hydrogens geom
_atom_sites_solution_primary direct
_atom_sites_solution_secondary difmap
_audit_creation_method SHELXL-97
_cell_angle_alpha 90.00
_cell_angle_beta 104.21(3)
_cell_angle_gamma 90.00
_cell_formula_units_Z 4
_cell_length_a 10.330(14)
_cell_length_b 26.24(3)
_cell_length_c 5.110(6)
_cell_measurement_reflns_used 188
_cell_measurement_temperature 173(2)
_cell_measurement_theta_max 30.00
_cell_measurement_theta_min 8.96
_cell_volume 1343(3)
_computing_cell_refinement 'Bruker SAINT'
_computing_data_collection 'Bruker APEX2'
_computing_data_reduction 'Bruker SAINT'
_computing_molecular_graphics 'Bruker SHELXTL'
_computing_publication_material 'Bruker SHELXTL'
_computing_structure_refinement 'SHELXL-97 (Sheldrick, 1997)'
_computing_structure_solution 'SHELXS-97 (Sheldrick, 1990)'
_diffrn_ambient_temperature 173(2)
_diffrn_measured_fraction_theta_full 0.786
_diffrn_measured_fraction_theta_max 0.786
_diffrn_measurement_device_type 'Bruker APEX-II CCD'
_diffrn_measurement_method '\f and \w scans'
_diffrn_radiation_monochromator graphite
_diffrn_radiation_source 'fine-focus sealed tube'
_diffrn_radiation_type CuK\a
_diffrn_radiation_wavelength 1.54178
_diffrn_reflns_av_R_equivalents 0.2312
_diffrn_reflns_av_sigmaI/netI 0.4588
_diffrn_reflns_limit_h_max 10
_diffrn_reflns_limit_h_min -12
_diffrn_reflns_limit_k_max 27
_diffrn_reflns_limit_k_min -24
_diffrn_reflns_limit_l_max 5
_diffrn_reflns_limit_l_min -5
_diffrn_reflns_number 5633
_diffrn_reflns_theta_full 67.24
_diffrn_reflns_theta_max 67.24
_diffrn_reflns_theta_min 9.11
_diffrn_standards_number 0
_exptl_absorpt_coefficient_mu 0.598
_exptl_absorpt_correction_T_max 0.9742
_exptl_absorpt_correction_T_min 0.7960
_exptl_absorpt_correction_type multi-scan
_exptl_absorpt_process_details SADABS
_exptl_crystal_colour colourless
_exptl_crystal_density_diffrn 1.168
_exptl_crystal_density_method 'not measured'
_exptl_crystal_description rod
_exptl_crystal_F_000 496
_exptl_crystal_size_max 0.40
_exptl_crystal_size_mid 0.08
_exptl_crystal_size_min 0.04
_platon_squeeze_details
;
;
_refine_diff_density_max 0.232
_refine_diff_density_min -0.261
_refine_diff_density_rms 0.069
_refine_ls_extinction_coef 0.028(6)
_refine_ls_extinction_expression Fc^*^=kFc[1+0.001xFc^2^\l^3^/sin(2\q)]^-1/4^
_refine_ls_extinction_method SHELXL
_refine_ls_goodness_of_fit_ref 1.010
_refine_ls_hydrogen_treatment constr
_refine_ls_matrix_type full
_refine_ls_number_parameters 164
_refine_ls_number_reflns 1889
_refine_ls_number_restraints 0
_refine_ls_restrained_S_all 1.010
_refine_ls_R_factor_all 0.3254
_refine_ls_R_factor_gt 0.1408
_refine_ls_shift/su_max 0.053
_refine_ls_shift/su_mean 0.014
_refine_ls_structure_factor_coef Fsqd
_refine_ls_weighting_details 'calc w=1/[\s^2^(Fo^2^)+(0.1000P)^2^+0.0000P] where P=(Fo^2^+2Fc^2^)/3'
_refine_ls_weighting_scheme calc
_refine_ls_wR_factor_gt 0.3321
_refine_ls_wR_factor_ref 0.3923
_reflns_number_gt 516
_reflns_number_total 1889
_reflns_threshold_expression >2sigma(I)
_cod_data_source_file cg801056csup1.cif
_cod_data_source_block 49
_cod_depositor_comments
;
The following automatic conversions were performed:

'_symmetry_cell_setting' value 'Monoclinic' changed to 'monoclinic'
according to /home/saulius/struct/CIF-dictionaries/cif_core.dic
dictionary named 'cif_core.dic' version 2.4.2 from 2011-04-26.

Automatic conversion script
Id: cif_fix_values 1891 2012-01-12 08:04:46Z andrius 
;
_cod_original_sg_symbol_H-M P2(1)/c
_cod_database_code 4509222

loop_
_symmetry_equiv_pos_as_xyz
'x, y, z'
'-x, y+1/2, -z+1/2'
'-x, -y, -z'
'x, -y-1/2, z-1/2'

loop_
_atom_site_label
_atom_site_type_symbol
_atom_site_fract_x
_atom_site_fract_y
_atom_site_fract_z
_atom_site_U_iso_or_equiv
_atom_site_adp_type
_atom_site_occupancy
_atom_site_symmetry_multiplicity
_atom_site_calc_flag
_atom_site_refinement_flags
C1 C 0.3640(14) 0.8721(5) 0.412(4) 0.105(6) Uani 1 1 d .
C2 C 0.2782(13) 0.8897(5) 0.565(2) 0.087(5) Uani 1 1 d .
H2 H 0.3048 0.9161 0.6943 0.104 Uiso 1 1 calc R
C3 C 0.1564(12) 0.8679(6) 0.525(3) 0.093(4) Uani 1 1 d .
H3 H 0.0903 0.8826 0.6020 0.111 Uiso 1 1 calc R
C4 C 0.1288(13) 0.8246(6) 0.370(3) 0.082(4) Uani 1 1 d .
H4 H 0.0497 0.8061 0.3711 0.098 Uiso 1 1 calc R
C5 C 0.2103(15) 0.8065(6) 0.215(3) 0.106(5) Uani 1 1 d .
H5 H 0.1802 0.7800 0.0884 0.128 Uiso 1 1 calc R
C6 C 0.3337(11) 0.8268(5) 0.243(2) 0.067(4) Uani 1 1 d .
C7 C 0.4210(10) 0.8077(5) 0.082(2) 0.082(4) Uani 1 1 d .
H7 H 0.3790 0.7942 -0.0902 0.098 Uiso 1 1 calc R
C8 C 0.5488(13) 0.8073(4) 0.149(2) 0.064(3) Uani 1 1 d .
H8 H 0.5906 0.7911 0.0250 0.077 Uiso 1 1 calc R
C9 C 0.6360(12) 0.8278(7) 0.384(3) 0.085(5) Uani 1 1 d .
C10 C 0.7648(14) 0.8077(6) 0.492(3) 0.096(5) Uani 1 1 d .
H10 H 0.7947 0.7811 0.3953 0.116 Uiso 1 1 calc R
C11 C 0.8509(17) 0.8245(6) 0.729(4) 0.108(5) Uani 1 1 d .
H11 H 0.9326 0.8074 0.8038 0.130 Uiso 1 1 calc R
C12 C 0.8133(14) 0.8678(8) 0.857(3) 0.101(5) Uani 1 1 d .
H12 H 0.8730 0.8816 1.0126 0.122 Uiso 1 1 calc R
C13 C 0.6912(19) 0.8899(5) 0.758(3) 0.100(5) Uani 1 1 d .
H13 H 0.6636 0.9169 0.8561 0.120 Uiso 1 1 calc R
C14 C 0.6047(17) 0.8733(6) 0.511(3) 0.087(5) Uani 1 1 d .
C15 C 0.4931(12) 0.9404(9) 0.277(3) 0.093(6) Uani 1 1 d .
N1 N 0.4844(15) 0.8955(5) 0.421(2) 0.086(4) Uani 1 1 d .
N2 N 0.6049(9) 0.9615(4) 0.2571(14) 0.068(3) Uani 1 1 d .
H2A H 0.6035 0.9872 0.1463 0.082 Uiso 1 1 calc R
H2B H 0.6816 0.9499 0.3547 0.082 Uiso 1 1 calc R
O1 O 0.3869(10) 0.9581(3) 0.1349(17) 0.100(3) Uani 1 1 d .

loop_
_atom_site_aniso_label
_atom_site_aniso_U_11
_atom_site_aniso_U_22
_atom_site_aniso_U_33
_atom_site_aniso_U_23
_atom_site_aniso_U_13
_atom_site_aniso_U_12
C1 0.088(10) 0.044(11) 0.175(16) 0.038(11) 0.019(10) -0.026(8)
C2 0.088(9) 0.118(13) 0.082(9) -0.027(8) 0.075(8) -0.025(9)
C3 0.066(8) 0.099(13) 0.130(12) -0.007(11) 0.056(8) 0.013(8)
C4 0.102(9) 0.054(11) 0.098(10) -0.005(9) 0.045(8) -0.008(8)
C5 0.132(12) 0.109(13) 0.099(11) 0.042(9) 0.067(10) -0.006(11)
C6 0.059(7) 0.073(11) 0.079(9) -0.026(8) 0.037(6) -0.025(7)
C7 0.032(6) 0.119(12) 0.081(9) 0.046(8) -0.012(6) 0.023(7)
C8 0.093(9) 0.060(9) 0.045(8) 0.007(7) 0.029(7) 0.020(7)
C9 0.062(9) 0.097(14) 0.102(12) 0.063(11) 0.031(9) 0.003(8)
C10 0.092(10) 0.154(15) 0.047(8) -0.026(10) 0.023(7) -0.022(10)
C11 0.165(14) 0.066(13) 0.117(14) 0.025(10) 0.079(14) -0.002(11)
C12 0.076(10) 0.143(17) 0.093(11) 0.016(12) 0.037(8) 0.005(10)
C13 0.150(15) 0.078(12) 0.090(12) -0.003(10) 0.061(11) -0.007(11)
C14 0.113(12) 0.073(13) 0.079(12) -0.015(9) 0.031(10) 0.022(10)
C15 0.028(6) 0.165(16) 0.077(10) -0.040(11) -0.006(7) 0.046(9)
N1 0.138(13) 0.065(9) 0.069(8) 0.000(7) 0.054(8) 0.013(10)
N2 0.063(6) 0.085(8) 0.047(6) 0.006(5) -0.004(4) -0.012(5)
O1 0.145(8) 0.081(7) 0.095(6) 0.007(6) 0.068(6) 0.006(6)

loop_
_atom_type_symbol
_atom_type_description
_atom_type_scat_dispersion_real
_atom_type_scat_dispersion_imag
_atom_type_scat_source
C C 0.0181 0.0091 'International Tables Vol C Tables 4.2.6.8 and 6.1.1.4'
H H 0.0000 0.0000 'International Tables Vol C Tables 4.2.6.8 and 6.1.1.4'
N N 0.0311 0.0180 'International Tables Vol C Tables 4.2.6.8 and 6.1.1.4'
O O 0.0492 0.0322 'International Tables Vol C Tables 4.2.6.8 and 6.1.1.4'

loop_
_geom_angle_atom_site_label_1
_geom_angle_atom_site_label_2
_geom_angle_atom_site_label_3
_geom_angle
C2 C1 N1 121.7(15)
C2 C1 C6 121.8(11)
N1 C1 C6 116.4(14)
C3 C2 C1 118.0(13)
C3 C2 H2 121.0
C1 C2 H2 121.0
C2 C3 C4 119.5(12)
C2 C3 H3 120.2
C4 C3 H3 120.3
C5 C4 C3 123.1(13)
C5 C4 H4 118.5
C3 C4 H4 118.4
C4 C5 C6 119.8(15)
C4 C5 H5 120.1
C6 C5 H5 120.1
C5 C6 C7 120.2(13)
C5 C6 C1 116.3(12)
C7 C6 C1 123.0(11)
C8 C7 C6 126.5(12)
C8 C7 H7 116.7
C6 C7 H7 116.7
C7 C8 C9 128.5(11)
C7 C8 H8 115.7
C9 C8 H8 115.8
C10 C9 C8 122.2(16)
C10 C9 C14 115.4(15)
C8 C9 C14 122.1(12)
C11 C10 C9 124.3(15)
C11 C10 H10 117.9
C9 C10 H10 117.9
C10 C11 C12 118.0(16)
C10 C11 H11 121.0
C12 C11 H11 121.0
C13 C12 C11 120.3(16)
C13 C12 H12 119.9
C11 C12 H12 119.8
C12 C13 C14 121.2(15)
C12 C13 H13 119.4
C14 C13 H13 119.4
N1 C14 C13 119.6(16)
N1 C14 C9 119.9(14)
C13 C14 C9 119.6(15)
O1 C15 N2 118(2)
O1 C15 N1 117.2(17)
N2 C15 N1 124.6(12)
C14 N1 C1 124.7(13)
C14 N1 C15 111.6(12)
C1 N1 C15 122.0(13)
C15 N2 H2A 120.0
C15 N2 H2B 120.0
H2A N2 H2B 120.0

loop_
_geom_bond_atom_site_label_1
_geom_bond_atom_site_label_2
_geom_bond_distance
C1 C2 1.396(18)
C1 N1 1.378(15)
C1 C6 1.458(16)
C2 C3 1.350(15)
C2 H2 0.9500
C3 C4 1.375(15)
C3 H3 0.9500
C4 C5 1.375(15)
C4 H4 0.9500
C5 C6 1.355(15)
C5 H5 0.9500
C6 C7 1.451(14)
C7 C8 1.280(14)
C7 H7 0.9500
C8 C9 1.418(17)
C8 H8 0.9500
C9 C10 1.410(16)
C9 C14 1.435(19)
C10 C11 1.390(17)
C10 H10 0.9500
C11 C12 1.411(17)
C11 H11 0.9500
C12 C13 1.367(18)
C12 H12 0.9500
C13 C14 1.426(17)
C13 H13 0.9500
C14 N1 1.347(16)
C15 O1 1.247(13)
C15 N2 1.306(17)
C15 N1 1.405(19)
N2 H2A 0.8800
N2 H2B 0.8800

loop_
_geom_hbond_atom_site_label_D
_geom_hbond_atom_site_label_H
_geom_hbond_atom_site_label_A
_geom_hbond_distance_DH
_geom_hbond_distance_HA
_geom_hbond_distance_DA
_geom_hbond_angle_DHA
_geom_hbond_site_symmetry_A
N2 H2A O1 0.88 2.05 2.926(12) 173.2 3_675

loop_
_geom_torsion_atom_site_label_1
_geom_torsion_atom_site_label_2
_geom_torsion_atom_site_label_3
_geom_torsion_atom_site_label_4
_geom_torsion
N1 C1 C2 C3 173.3(13)
C6 C1 C2 C3 -9.3(19)
C1 C2 C3 C4 11(2)
C2 C3 C4 C5 -12(2)
C3 C4 C5 C6 10.9(19)
C4 C5 C6 C7 179.4(11)
C4 C5 C6 C1 -8.7(18)
C2 C1 C6 C5 8.3(19)
N1 C1 C6 C5 -174.2(11)
C2 C1 C6 C7 180.0(11)
N1 C1 C6 C7 -2.5(19)
C5 C6 C7 C8 -150.9(12)
C1 C6 C7 C8 37.8(19)
C6 C7 C8 C9 -4(2)
C7 C8 C9 C10 152.6(12)
C7 C8 C9 C14 -34.0(19)
C8 C9 C10 C11 -176.1(11)
C14 C9 C10 C11 10.1(17)
C9 C10 C11 C12 -6.9(18)
C10 C11 C12 C13 4.6(19)
C11 C12 C13 C14 -6(2)
C12 C13 C14 N1 179.1(13)
C12 C13 C14 C9 9.7(19)
C10 C9 C14 N1 179.6(12)
C8 C9 C14 N1 5.8(18)
C10 C9 C14 C13 -11.0(17)
C8 C9 C14 C13 175.1(11)
C13 C14 N1 C1 -110.4(17)
C9 C14 N1 C1 59.0(19)
C13 C14 N1 C15 84.3(15)
C9 C14 N1 C15 -106.3(13)
C2 C1 N1 C14 116.6(15)
C6 C1 N1 C14 -60.9(19)
C2 C1 N1 C15 -79.6(17)
C6 C1 N1 C15 102.9(13)
O1 C15 N1 C14 164.5(12)
N2 C15 N1 C14 -7.4(17)
O1 C15 N1 C1 -1.2(18)
N2 C15 N1 C1 -173.1(14)

loop_
_platon_squeeze_void_nr
_platon_squeeze_void_average_x
_platon_squeeze_void_average_y
_platon_squeeze_void_average_z
_platon_squeeze_void_volume
_platon_squeeze_void_count_electrons
1 0.000 0.000 -0.039 109.4 0.2
2 0.000 0.500 -0.092 109.4 0.2
